data_7208901
loop_
_publ_author_name
'Aaker\"oy, Christer B.'
'Panikkattu, Sheelu'
'DeHaven, Baillie'
'Desper, John'

_publ_section_title
;
 Interdependence of structure and physical properties in co-crystals of
 azopyridines
;
_journal_issue 3
_journal_name_full CrystEngComm
_journal_page_first 463
_journal_paper_doi 10.1039/c2ce26153g
_journal_volume 15
_journal_year 2013
_chemical_formula_moiety
;
(C10 H8 N4) (C4 H6 O4)
;
_chemical_formula_sum 'C14 H14 N4 O4'
_chemical_formula_weight 302.29
_chemical_name_systematic
;
3,3'-AzoPy-SA (3-pyridyl)-N=N-(3-pyridyl), HOOC-(CH2)2-COOH
;
_space_group_IT_number 14
_symmetry_cell_setting monoclinic
_symmetry_space_group_name_Hall '-P 2ybc'
_symmetry_space_group_name_H-M 'P 1 21/c 1'
_atom_sites_solution_hydrogens geom
_atom_sites_solution_primary direct
_atom_sites_solution_secondary difmap
_audit_creation_method SHELXL-97
_cell_angle_alpha 90.00
_cell_angle_beta 91.198(3)
_cell_angle_gamma 90.00
_cell_formula_units_Z 2
_cell_length_a 11.9092(7)
_cell_length_b 5.2342(3)
_cell_length_c 11.3589(7)
_cell_measurement_reflns_used 3462
_cell_measurement_temperature 120(2)
_cell_measurement_theta_max 31.45
_cell_measurement_theta_min 3.59
_cell_volume 707.90(7)
_computing_cell_refinement 'Bruker SAINT'
_computing_data_collection 'Bruker APEX2'
_computing_data_reduction 'Bruker SAINT'
_computing_molecular_graphics 'Bruker SHELXTL'
_computing_publication_material 'Bruker SHELXTL'
_computing_structure_refinement 'SHELXL-97 (Sheldrick, 2008)'
_computing_structure_solution 'SHELXS-97 (Sheldrick, 2008)'
_diffrn_ambient_temperature 120(2)
_diffrn_measured_fraction_theta_full 0.995
_diffrn_measured_fraction_theta_max 0.956
_diffrn_measurement_device_type 'Bruker APEX-II CCD'
_diffrn_measurement_method '\f and \w scans'
_diffrn_radiation_monochromator graphite
_diffrn_radiation_source 'fine-focus sealed tube'
_diffrn_radiation_type MoK\a
_diffrn_radiation_wavelength 0.71073
_diffrn_reflns_av_R_equivalents 0.0255
_diffrn_reflns_av_sigmaI/netI 0.0269
_diffrn_reflns_limit_h_max 16
_diffrn_reflns_limit_h_min -17
_diffrn_reflns_limit_k_max 7
_diffrn_reflns_limit_k_min -6
_diffrn_reflns_limit_l_max 15
_diffrn_reflns_limit_l_min -16
_diffrn_reflns_number 8074
_diffrn_reflns_theta_full 30.00
_diffrn_reflns_theta_max 31.49
_diffrn_reflns_theta_min 1.71
_exptl_absorpt_coefficient_mu 0.107
_exptl_absorpt_correction_T_max 0.9936
_exptl_absorpt_correction_T_min 0.9626
_exptl_absorpt_correction_type multi-scan
_exptl_absorpt_process_details SADABS
_exptl_crystal_colour orange
_exptl_crystal_density_diffrn 1.418
_exptl_crystal_density_method 'not measured'
_exptl_crystal_description plate
_exptl_crystal_F_000 316
_exptl_crystal_size_max 0.36
_exptl_crystal_size_mid 0.24
_exptl_crystal_size_min 0.06
_refine_diff_density_max 0.315
_refine_diff_density_min -0.228
_refine_diff_density_rms 0.051
_refine_ls_extinction_method none
_refine_ls_goodness_of_fit_ref 1.131
_refine_ls_hydrogen_treatment mixed
_refine_ls_matrix_type full
_refine_ls_number_parameters 103
_refine_ls_number_reflns 2256
_refine_ls_number_restraints 0
_refine_ls_restrained_S_all 1.131
_refine_ls_R_factor_all 0.0538
_refine_ls_R_factor_gt 0.0406
_refine_ls_shift/su_max 0.000
_refine_ls_shift/su_mean 0.000
_refine_ls_structure_factor_coef Fsqd
_refine_ls_weighting_details 'calc w=1/[\s^2^(Fo^2^)+(0.0600P)^2^+0.1000P] where P=(Fo^2^+2Fc^2^)/3'
_refine_ls_weighting_scheme calc
_refine_ls_wR_factor_gt 0.1098
_refine_ls_wR_factor_ref 0.1181
_reflns_number_gt 1785
_reflns_number_total 2256
_reflns_threshold_expression >2sigma(I)
_cod_data_source_file c2ce26153g.txt
_cod_data_source_block 3,3'azpy:SA
_cod_depositor_comments
;
The following automatic conversions were performed:

'_symmetry_cell_setting' value 'Monoclinic' changed to 'monoclinic'
according to /home/saulius/struct/CIF-dictionaries/cif_core.dic
dictionary named 'cif_core.dic' version 2.4.2 from 2011-04-26.

Automatic conversion script
Id: cif_fix_values 1891 2012-01-12 08:04:46Z andrius 
;
_cod_original_sg_symbol_H-M P2(1)/c
_cod_database_code 7208901

loop_
_symmetry_equiv_pos_as_xyz
'x, y, z'
'-x, y+1/2, -z+1/2'
'-x, -y, -z'
'x, -y-1/2, z-1/2'

loop_
_atom_site_label
_atom_site_type_symbol
_atom_site_fract_x
_atom_site_fract_y
_atom_site_fract_z
_atom_site_U_iso_or_equiv
_atom_site_adp_type
_atom_site_occupancy
_atom_site_symmetry_multiplicity
_atom_site_calc_flag
_atom_site_refinement_flags
N11 N 0.22353(8) 0.21628(18) 0.18515(8) 0.0213(2) Uani 1 1 d .
C12 C 0.30171(9) 0.2240(2) 0.10285(10) 0.0201(2) Uani 1 1 d .
H12 H 0.2976 0.3551 0.0451 0.024 Uiso 1 1 calc R
C13 C 0.38879(8) 0.0485(2) 0.09804(9) 0.0192(2) Uani 1 1 d .
N13 N 0.46146(7) 0.08056(18) 0.00152(8) 0.0219(2) Uani 1 1 d .
C14 C 0.39716(9) -0.1416(2) 0.18373(10) 0.0225(2) Uani 1 1 d .
H14 H 0.4563 -0.2633 0.1830 0.027 Uiso 1 1 calc R
C15 C 0.31687(9) -0.1474(2) 0.26965(10) 0.0229(2) Uani 1 1 d .
H15 H 0.3203 -0.2726 0.3302 0.027 Uiso 1 1 calc R
C16 C 0.23103(9) 0.0321(2) 0.26643(10) 0.0216(2) Uani 1 1 d .
H16 H 0.1750 0.0236 0.3247 0.026 Uiso 1 1 calc R
C21 C 0.07886(8) 0.71690(19) 0.07027(9) 0.0171(2) Uani 1 1 d .
O21 O 0.05586(6) 0.55739(15) 0.15732(7) 0.0221(2) Uani 1 1 d .
H21 H 0.1165(12) 0.443(3) 0.1686(12) 0.027 Uiso 1 1 d .
O22 O 0.16323(6) 0.70311(15) 0.01271(7) 0.02153(19) Uani 1 1 d .
C22 C -0.01114(8) 0.9151(2) 0.05220(9) 0.0182(2) Uani 1 1 d .
H22A H -0.0158 1.0216 0.1239 0.022 Uiso 1 1 calc R
H22B H -0.0845 0.8288 0.0401 0.022 Uiso 1 1 calc R

loop_
_atom_site_aniso_label
_atom_site_aniso_U_11
_atom_site_aniso_U_22
_atom_site_aniso_U_33
_atom_site_aniso_U_23
_atom_site_aniso_U_13
_atom_site_aniso_U_12
N11 0.0202(4) 0.0208(5) 0.0231(5) 0.0006(3) 0.0035(3) 0.0032(3)
C12 0.0191(5) 0.0189(5) 0.0224(5) 0.0020(4) 0.0032(4) 0.0026(4)
C13 0.0168(4) 0.0201(5) 0.0206(5) 0.0002(4) 0.0018(4) 0.0008(4)
N13 0.0183(4) 0.0226(5) 0.0248(5) 0.0013(4) 0.0033(3) 0.0032(3)
C14 0.0203(5) 0.0223(5) 0.0249(5) 0.0014(4) 0.0006(4) 0.0047(4)
C15 0.0240(5) 0.0225(5) 0.0221(5) 0.0040(4) 0.0013(4) 0.0023(4)
C16 0.0222(5) 0.0225(5) 0.0203(5) -0.0002(4) 0.0039(4) 0.0014(4)
C21 0.0188(5) 0.0154(5) 0.0170(5) -0.0014(3) 0.0017(4) 0.0007(3)
O21 0.0217(4) 0.0217(4) 0.0234(4) 0.0066(3) 0.0063(3) 0.0051(3)
O22 0.0203(4) 0.0231(4) 0.0214(4) 0.0019(3) 0.0053(3) 0.0042(3)
C22 0.0180(4) 0.0180(5) 0.0188(5) 0.0019(4) 0.0039(4) 0.0031(4)

loop_
_atom_type_symbol
_atom_type_description
_atom_type_scat_dispersion_real
_atom_type_scat_dispersion_imag
_atom_type_scat_source
C C 0.0033 0.0016 'International Tables Vol C Tables 4.2.6.8 and 6.1.1.4'
H H 0.0000 0.0000 'International Tables Vol C Tables 4.2.6.8 and 6.1.1.4'
N N 0.0061 0.0033 'International Tables Vol C Tables 4.2.6.8 and 6.1.1.4'
O O 0.0106 0.0060 'International Tables Vol C Tables 4.2.6.8 and 6.1.1.4'

loop_
_geom_angle_atom_site_label_1
_geom_angle_atom_site_label_2
_geom_angle_atom_site_label_3
_geom_angle
_geom_angle_site_symmetry_1
_geom_angle_site_symmetry_3
C12 N11 C16 117.93(9) . .
N11 C12 C13 122.76(10) . .
N11 C12 H12 118.6 . .
C13 C12 H12 118.6 . .
C12 C13 C14 119.18(10) . .
C12 C13 N13 114.85(9) . .
C14 C13 N13 125.95(9) . .
N13 N13 C13 113.70(12) 3_655 .
C15 C14 C13 117.96(10) . .
C15 C14 H14 121.0 . .
C13 C14 H14 121.0 . .
C14 C15 C16 119.12(10) . .
C14 C15 H15 120.4 . .
C16 C15 H15 120.4 . .
N11 C16 C15 123.01(10) . .
N11 C16 H16 118.5 . .
C15 C16 H16 118.5 . .
O22 C21 O21 123.41(9) . .
O22 C21 C22 124.36(9) . .
O21 C21 C22 112.23(8) . .
C21 O21 H21 109.4(8) . .
C21 C22 C22 112.16(10) . 3_575
C21 C22 H22A 109.2 . .
C22 C22 H22A 109.2 3_575 .
C21 C22 H22B 109.2 . .
C22 C22 H22B 109.2 3_575 .
H22A C22 H22B 107.9 . .

loop_
_geom_bond_atom_site_label_1
_geom_bond_atom_site_label_2
_geom_bond_distance
_geom_bond_site_symmetry_2
N11 C12 1.3337(13) .
N11 C16 1.3367(14) .
C12 C13 1.3871(14) .
C12 H12 0.9500 .
C13 C14 1.3940(15) .
C13 N13 1.4209(14) .
N13 N13 1.2475(18) 3_655
C14 C15 1.3809(15) .
C14 H14 0.9500 .
C15 C16 1.3883(15) .
C15 H15 0.9500 .
C16 H16 0.9500 .
C21 O22 1.2124(12) .
C21 O21 1.3270(12) .
C21 C22 1.5025(14) .
O21 H21 0.946(15) .
C22 C22 1.510(2) 3_575
C22 H22A 0.9900 .
C22 H22B 0.9900 .

loop_
_geom_hbond_atom_site_label_D
_geom_hbond_atom_site_label_H
_geom_hbond_atom_site_label_A
_geom_hbond_distance_DH
_geom_hbond_distance_HA
_geom_hbond_distance_DA
_geom_hbond_angle_DHA
O21 H21 N11 0.946(15) 1.748(15) 2.6924(12) 176.5(13)

loop_
_geom_torsion_atom_site_label_1
_geom_torsion_atom_site_label_2
_geom_torsion_atom_site_label_3
_geom_torsion_atom_site_label_4
_geom_torsion
_geom_torsion_site_symmetry_4
C16 N11 C12 C13 0.59(16) .
N11 C12 C13 C14 -1.34(17) .
N11 C12 C13 N13 177.59(10) .
C12 C13 N13 N13 -179.44(12) 3_655
C14 C13 N13 N13 -0.60(19) 3_655
C12 C13 C14 C15 0.55(16) .
N13 C13 C14 C15 -178.25(10) .
C13 C14 C15 C16 0.88(17) .
C12 N11 C16 C15 0.95(17) .
C14 C15 C16 N11 -1.70(18) .
O22 C21 C22 C22 4.21(17) 3_575
O21 C21 C22 C22 -176.02(11) 3_575
